data_4326711
loop_
_publ_author_name
'R\'emi Maurice'
'Laure Vendier'
'Jean-Pierre Costes'

_publ_contact_author
;
Jean-Pierre Costes
;
_publ_contact_author_address
;
Laboratoire de Chimie de Coordination
205 Route de Narbonne
31077 Toulouse Cedex 04
;
_publ_contact_author_email costes@lcc-toulouse.fr
_publ_section_title
;
 Magnetic Anisotropy in NiII-YIII Binuclear Complexes: On the Importance
 of Both the First Coordination Sphere of the NiII Ion and the YIII Ion
 Belonging to the Second Coordination Sphere
;
_journal_name_full 'Inorganic Chemistry'
_journal_page_first 11075
_journal_page_last 11081
_journal_paper_doi 10.1021/ic201623e
_journal_volume 50
_journal_year 2011
_chemical_absolute_configuration ad
_chemical_compound_source 'synthesis as described'
_chemical_formula_moiety 'C21 H28 N5 Ni O15 Y'
_chemical_formula_sum 'C21 H28 N5 Ni O15 Y'
_chemical_formula_weight 738.1
_chemical_name_systematic
;
 ?
;
_space_group_IT_number 4
_symmetry_cell_setting monoclinic
_symmetry_Int_Tables_number 4
_symmetry_space_group_name_Hall 'P 2yb'
_symmetry_space_group_name_H-M 'P 1 21 1'
_atom_sites_solution_hydrogens geom
_atom_sites_solution_primary direct
_atom_sites_solution_secondary difmap
_cell_angle_alpha 90
_cell_angle_beta 91.449(4)
_cell_angle_gamma 90
_cell_formula_units_Z 2
_cell_length_a 8.8100(7)
_cell_length_b 15.9810(8)
_cell_length_c 10.1120(6)
_cell_measurement_reflns_used 9917
_cell_measurement_temperature 180(2)
_cell_measurement_theta_max 35.6
_cell_measurement_theta_min 2.31
_cell_measurement_wavelength 0.71073
_cell_volume 1423.24(16)
_computing_cell_refinement 'Bruker SMART'
_computing_data_collection 'Bruker SMART'
_computing_data_reduction 'Bruker SAINT'
_computing_molecular_graphics 'Ortep-3 for Windows (Farrugia, 1997)'
_computing_publication_material 'WinGX publication routines (Farrugia, 1999)'
_computing_structure_refinement 'SHELXL-97 (Sheldrick, 2008)'
_computing_structure_solution 'SIR92 (Giacovazzo et al, 1993)'
_diffrn_ambient_temperature 180(2)
_diffrn_measured_fraction_theta_full 0.997
_diffrn_measured_fraction_theta_max 0.997
_diffrn_measurement_device_type 'Bruker Kappa APEX II'
_diffrn_measurement_method \w-\f
_diffrn_radiation_monochromator graphite
_diffrn_radiation_source 'fine-focus sealed tube'
_diffrn_radiation_type MoK\a
_diffrn_radiation_wavelength 0.71073
_diffrn_reflns_av_R_equivalents 0.0272
_diffrn_reflns_av_unetI/netI 0.0691
_diffrn_reflns_limit_h_max 14
_diffrn_reflns_limit_h_min -14
_diffrn_reflns_limit_k_max 26
_diffrn_reflns_limit_k_min -25
_diffrn_reflns_limit_l_max 16
_diffrn_reflns_limit_l_min -14
_diffrn_reflns_number 50647
_diffrn_reflns_theta_full 36.67
_diffrn_reflns_theta_max 36.67
_diffrn_reflns_theta_min 2.55
_diffrn_standards_decay_% 0
_diffrn_standards_interval_count 0
_diffrn_standards_interval_time 0
_diffrn_standards_number 0
_exptl_absorpt_coefficient_mu 2.77
_exptl_absorpt_correction_T_max 0.948
_exptl_absorpt_correction_T_min 0.735
_exptl_absorpt_correction_type multi-scan
_exptl_absorpt_process_details
;
        [c.f. r.h. blessing, acta cryst. (1995), a51, 33-38]
;
_exptl_crystal_colour 'light purple'
_exptl_crystal_density_diffrn 1.722
_exptl_crystal_description block
_exptl_crystal_F_000 752
_exptl_crystal_size_max 0.15
_exptl_crystal_size_mid 0.12
_exptl_crystal_size_min 0.05
_refine_diff_density_max 0.779
_refine_diff_density_min -0.422
_refine_diff_density_rms 0.065
_refine_ls_abs_structure_details 'Flack H D (1983), Acta Cryst. A39, 876-881'
_refine_ls_abs_structure_Flack -0.0222(18)
_refine_ls_extinction_method none
_refine_ls_goodness_of_fit_ref 0.817
_refine_ls_hydrogen_treatment mixed
_refine_ls_matrix_type full
_refine_ls_number_parameters 404
_refine_ls_number_reflns 13178
_refine_ls_number_restraints 7
_refine_ls_restrained_S_all 0.819
_refine_ls_R_factor_all 0.0452
_refine_ls_R_factor_gt 0.0273
_refine_ls_shift/su_max 0.002
_refine_ls_shift/su_mean 0
_refine_ls_structure_factor_coef Fsqd
_refine_ls_weighting_details 'calc w=1/[\s^2^(Fo^2^)+(0.0000P)^2^+0.0000P] where P=(Fo^2^+2Fc^2^)/3'
_refine_ls_weighting_scheme calc
_refine_ls_wR_factor_gt 0.043
_refine_ls_wR_factor_ref 0.0457
_reflns_number_gt 10349
_reflns_number_total 13178
_reflns_threshold_expression >2\s(I)
_cod_data_source_file ic201623e_si_002.cif
_cod_data_source_block jpc030111
_cod_database_code 4326711

loop_
_symmetry_equiv_pos_as_xyz
'x, y, z'
'-x, y+1/2, -z'

loop_
_atom_site_label
_atom_site_type_symbol
_atom_site_fract_x
_atom_site_fract_y
_atom_site_fract_z
_atom_site_U_iso_or_equiv
_atom_site_adp_type
_atom_site_occupancy
_atom_site_symmetry_multiplicity
_atom_site_calc_flag
_atom_site_refinement_flags
C1 C 0.31838(13) 0.83995(9) 0.60125(13) 0.0202(3) Uani 1 1 d .
H1A H 0.291 0.8992 0.6165 0.024 Uiso 1 1 calc R
H1B H 0.3796 0.8208 0.6789 0.024 Uiso 1 1 calc R
C2 C 0.20555(16) 0.69401(8) 0.59408(14) 0.0224(3) Uani 1 1 d .
H2A H 0.266 0.6813 0.6755 0.027 Uiso 1 1 calc R
H2B H 0.1078 0.6639 0.6003 0.027 Uiso 1 1 calc R
C3 C 0.17226(14) 0.78797(8) 0.59207(13) 0.0204(3) Uani 1 1 d .
C4 C 0.08816(16) 0.80593(10) 0.72076(15) 0.0308(3) Uani 1 1 d .
H4A H 0.1535 0.791 0.797 0.046 Uiso 1 1 calc R
H4B H -0.0052 0.7727 0.7222 0.046 Uiso 1 1 calc R
H4C H 0.0627 0.8655 0.725 0.046 Uiso 1 1 calc R
C5 C 0.07307(15) 0.81441(10) 0.47268(14) 0.0253(3) Uani 1 1 d .
H5A H 0.0591 0.8752 0.4739 0.038 Uiso 1 1 calc R
H5B H -0.026 0.7868 0.4768 0.038 Uiso 1 1 calc R
H5C H 0.1227 0.7981 0.391 0.038 Uiso 1 1 calc R
C6 C 0.46053(13) 0.90463(8) 0.43664(13) 0.0189(3) Uani 1 1 d .
H6 H 0.4229 0.9541 0.4764 0.023 Uiso 1 1 calc R
C7 C 0.56641(14) 0.91623(8) 0.32955(13) 0.0178(2) Uani 1 1 d .
C8 C 0.58757(16) 0.99908(9) 0.28637(14) 0.0246(3) Uani 1 1 d .
H8 H 0.5298 1.0427 0.3244 0.03 Uiso 1 1 calc R
C9 C 0.68969(18) 1.01836(9) 0.19067(15) 0.0289(3) Uani 1 1 d .
H9 H 0.7008 1.0746 0.1618 0.035 Uiso 1 1 calc R
C10 C 0.77733(16) 0.95470(9) 0.13586(14) 0.0266(3) Uani 1 1 d .
H10 H 0.8499 0.9674 0.0709 0.032 Uiso 1 1 calc R
C11 C 0.75714(13) 0.87365(8) 0.17706(13) 0.0198(3) Uani 1 1 d .
C12 C 0.65202(13) 0.85158(8) 0.27415(12) 0.0164(2) Uani 1 1 d .
C13 C 0.95838(17) 0.82377(11) 0.04166(16) 0.0349(4) Uani 1 1 d .
H13A H 0.9206 0.8568 -0.0339 0.052 Uiso 1 1 calc R
H13B H 1.0026 0.7715 0.0099 0.052 Uiso 1 1 calc R
H13C H 1.0361 0.8558 0.0908 0.052 Uiso 1 1 calc R
C14 C 0.25504(13) 0.58415(8) 0.44904(13) 0.0187(3) Uani 1 1 d .
H14 H 0.1766 0.5585 0.4975 0.022 Uiso 1 1 calc R
C15 C 0.32407(13) 0.53252(8) 0.34854(13) 0.0190(3) Uani 1 1 d .
C16 C 0.25557(15) 0.45407(9) 0.32411(15) 0.0266(3) Uani 1 1 d .
H16 H 0.1704 0.4381 0.3741 0.032 Uiso 1 1 calc R
C17 C 0.30828(16) 0.40035(9) 0.23057(16) 0.0296(3) Uani 1 1 d .
H17 H 0.2621 0.3471 0.2182 0.036 Uiso 1 1 calc R
C18 C 0.43067(15) 0.42403(9) 0.15295(15) 0.0248(3) Uani 1 1 d .
H18 H 0.4656 0.388 0.0855 0.03 Uiso 1 1 calc R
C19 C 0.49918(13) 0.49986(8) 0.17577(13) 0.0187(3) Uani 1 1 d .
C20 C 0.45282(13) 0.55464(8) 0.27709(12) 0.0162(2) Uani 1 1 d .
C21 C 0.67456(17) 0.47657(10) 0.00093(16) 0.0315(3) Uani 1 1 d .
H21A H 0.7147 0.425 0.0411 0.047 Uiso 1 1 calc R
H21B H 0.7553 0.505 -0.0466 0.047 Uiso 1 1 calc R
H21C H 0.591 0.4628 -0.0611 0.047 Uiso 1 1 calc R
N1 N 0.41265(11) 0.83520(7) 0.48301(10) 0.0170(2) Uani 1 1 d .
N2 N 0.28696(10) 0.65992(8) 0.48026(10) 0.01787(19) Uani 1 1 d .
N3 N 0.85547(12) 0.57213(8) 0.42361(13) 0.0250(3) Uani 1 1 d .
N4 N 1.05641(12) 0.62092(8) 0.11094(11) 0.0233(2) Uani 1 1 d .
N5 N 0.59005(14) 0.70225(7) -0.06252(11) 0.0254(3) Uani 1 1 d .
O1 O 0.64251(9) 0.77126(6) 0.30676(8) 0.01637(17) Uani 1 1 d .
O2 O 0.53351(9) 0.62316(6) 0.29876(9) 0.01761(18) Uani 1 1 d .
O5 O 0.83454(10) 0.80505(6) 0.12742(10) 0.0253(2) Uani 1 1 d .
O6 O 0.61947(10) 0.53101(6) 0.10331(9) 0.0223(2) Uani 1 1 d .
O7 O 0.83664(9) 0.65173(6) 0.42235(9) 0.02251(19) Uani 1 1 d .
O8 O 0.83717(11) 0.53600(6) 0.31349(11) 0.0291(2) Uani 1 1 d .
O9 O 0.88767(13) 0.53491(7) 0.52556(12) 0.0418(3) Uani 1 1 d .
O10 O 1.02950(9) 0.67113(7) 0.20558(8) 0.02271(19) Uani 1 1 d .
O11 O 0.94240(11) 0.58498(8) 0.05884(11) 0.0390(3) Uani 1 1 d .
O12 O 1.18399(11) 0.61023(8) 0.07193(11) 0.0356(3) Uani 1 1 d .
O13 O 0.53922(10) 0.71598(7) 0.05195(9) 0.0288(2) Uani 1 1 d .
O14 O 0.72301(11) 0.67466(7) -0.06510(10) 0.0360(3) Uani 1 1 d .
O15 O 0.51237(13) 0.71596(7) -0.16222(10) 0.0368(3) Uani 1 1 d .
Ni1 Ni 0.459739(16) 0.724229(9) 0.400913(15) 0.01472(3) Uani 1 1 d .
Y1 Y 0.747536(11) 0.661048(8) 0.191101(11) 0.01706(3) Uani 1 1 d .
O3 O 0.59515(11) 0.68742(7) 0.56919(9) 0.0280(2) Uani 1 1 d D
H3A H 0.6809(11) 0.6760(11) 0.5507(13) 0.034 Uiso 1 1 d D
H3B H 0.5927(16) 0.6978(10) 0.6478(9) 0.034 Uiso 1 1 d D
O4 O 0.32062(10) 0.75725(6) 0.23093(9) 0.0217(2) Uani 1 1 d D
H40A H 0.3631(14) 0.7433(10) 0.1624(11) 0.026 Uiso 1 1 d D
H40B H 0.2416(12) 0.7271(9) 0.2250(14) 0.026 Uiso 1 1 d D

loop_
_atom_site_aniso_label
_atom_site_aniso_U_11
_atom_site_aniso_U_22
_atom_site_aniso_U_33
_atom_site_aniso_U_23
_atom_site_aniso_U_13
_atom_site_aniso_U_12
C1 0.0213(6) 0.0224(7) 0.0171(6) -0.0059(5) 0.0053(5) 0.0008(5)
C2 0.0254(6) 0.0229(6) 0.0192(7) -0.0006(5) 0.0096(5) -0.0003(5)
C3 0.0206(6) 0.0210(7) 0.0199(7) -0.0028(5) 0.0082(5) -0.0003(5)
C4 0.0312(7) 0.0334(8) 0.0287(8) -0.0062(6) 0.0154(6) 0.0005(6)
C5 0.0202(6) 0.0249(7) 0.0310(8) -0.0032(6) 0.0023(5) 0.0014(5)
C6 0.0203(6) 0.0174(6) 0.0192(6) -0.0048(5) 0.0006(5) 0.0013(5)
C7 0.0220(6) 0.0160(6) 0.0156(6) -0.0020(5) 0.0015(5) -0.0003(5)
C8 0.0351(7) 0.0151(6) 0.0239(7) -0.0027(5) 0.0034(6) -0.0004(6)
C9 0.0456(8) 0.0144(6) 0.0270(8) 0.0007(5) 0.0065(6) -0.0057(6)
C10 0.0331(7) 0.0226(7) 0.0245(8) 0.0026(6) 0.0080(6) -0.0060(6)
C11 0.0219(6) 0.0188(6) 0.0190(7) -0.0009(5) 0.0043(5) -0.0018(5)
C12 0.0179(5) 0.0163(6) 0.0151(6) -0.0008(5) 0.0000(4) -0.0028(5)
C13 0.0323(8) 0.0367(9) 0.0369(9) 0.0110(7) 0.0215(7) 0.0045(7)
C14 0.0159(5) 0.0203(6) 0.0201(7) 0.0030(5) 0.0029(5) -0.0021(5)
C15 0.0191(5) 0.0168(6) 0.0209(7) -0.0007(5) -0.0008(5) -0.0006(5)
C16 0.0240(6) 0.0215(7) 0.0343(8) -0.0008(6) 0.0022(6) -0.0083(6)
C17 0.0300(7) 0.0189(7) 0.0399(9) -0.0062(6) 0.0008(6) -0.0081(6)
C18 0.0264(6) 0.0198(7) 0.0281(8) -0.0080(5) -0.0024(6) 0.0008(6)
C19 0.0169(5) 0.0187(6) 0.0203(7) -0.0017(5) -0.0018(5) 0.0013(5)
C20 0.0159(5) 0.0138(6) 0.0188(6) 0.0010(5) -0.0025(4) 0.0004(4)
C21 0.0304(7) 0.0350(9) 0.0294(8) -0.0187(7) 0.0055(6) 0.0002(6)
N1 0.0166(5) 0.0200(5) 0.0147(5) -0.0031(4) 0.0029(4) -0.0015(4)
N2 0.0173(4) 0.0187(5) 0.0177(5) 0.0008(5) 0.0040(3) 0.0016(5)
N3 0.0173(5) 0.0242(6) 0.0335(7) 0.0059(5) 0.0004(5) -0.0009(4)
N4 0.0183(5) 0.0301(6) 0.0215(6) -0.0035(5) 0.0016(4) 0.0031(5)
N5 0.0351(6) 0.0226(6) 0.0187(6) 0.0005(4) 0.0064(5) -0.0021(5)
O1 0.0194(4) 0.0125(4) 0.0175(4) 0.0002(3) 0.0046(3) -0.0008(3)
O2 0.0174(4) 0.0160(4) 0.0196(5) -0.0037(3) 0.0033(3) -0.0031(3)
O5 0.0255(5) 0.0222(5) 0.0289(6) 0.0019(4) 0.0160(4) -0.0005(4)
O6 0.0222(4) 0.0221(5) 0.0228(5) -0.0096(4) 0.0046(4) -0.0012(4)
O7 0.0219(4) 0.0202(5) 0.0256(5) 0.0004(4) 0.0025(3) 0.0001(4)
O8 0.0308(5) 0.0194(5) 0.0369(6) -0.0042(4) -0.0020(4) 0.0003(4)
O9 0.0455(6) 0.0369(7) 0.0424(7) 0.0175(5) -0.0081(5) 0.0007(5)
O10 0.0215(4) 0.0251(5) 0.0218(5) -0.0067(4) 0.0057(3) 0.0010(4)
O11 0.0212(5) 0.0565(8) 0.0393(7) -0.0241(6) 0.0013(4) -0.0046(5)
O12 0.0186(5) 0.0516(7) 0.0367(6) -0.0155(5) 0.0067(4) 0.0060(5)
O13 0.0283(5) 0.0451(6) 0.0132(5) -0.0016(5) 0.0048(4) 0.0047(5)
O14 0.0356(5) 0.0382(7) 0.0350(6) -0.0054(5) 0.0131(4) 0.0061(5)
O15 0.0553(7) 0.0386(6) 0.0163(5) 0.0043(5) -0.0028(5) 0.0016(6)
Ni1 0.01586(7) 0.01407(7) 0.01439(8) -0.00126(6) 0.00364(5) -0.00079(6)
Y1 0.01586(5) 0.01733(5) 0.01816(6) -0.00290(5) 0.00389(4) 0.00012(5)
O3 0.0245(5) 0.0444(7) 0.0153(5) -0.0002(4) 0.0022(4) 0.0072(4)
O4 0.0192(4) 0.0266(5) 0.0195(5) -0.0032(4) 0.0029(4) -0.0007(4)

loop_
_atom_type_symbol
_atom_type_description
_atom_type_scat_dispersion_real
_atom_type_scat_dispersion_imag
_atom_type_scat_source
C C 0.0033 0.0016 'International Tables Vol C Tables 4.2.6.8 and 6.1.1.4'
H H 0 0 'International Tables Vol C Tables 4.2.6.8 and 6.1.1.4'
N N 0.0061 0.0033 'International Tables Vol C Tables 4.2.6.8 and 6.1.1.4'
O O 0.0106 0.006 'International Tables Vol C Tables 4.2.6.8 and 6.1.1.4'
Ni Ni 0.3393 1.1124 'International Tables Vol C Tables 4.2.6.8 and 6.1.1.4'
Y Y -2.7962 3.5667 'International Tables Vol C Tables 4.2.6.8 and 6.1.1.4'

loop_
_geom_angle_atom_site_label_1
_geom_angle_atom_site_label_2
_geom_angle_atom_site_label_3
_geom_angle
N1 C1 C3 114.35(10)
N1 C1 H1A 108.7
C3 C1 H1A 108.7
N1 C1 H1B 108.7
C3 C1 H1B 108.7
H1A C1 H1B 107.6
N2 C2 C3 116.67(11)
N2 C2 H2A 108.1
C3 C2 H2A 108.1
N2 C2 H2B 108.1
C3 C2 H2B 108.1
H2A C2 H2B 107.3
C2 C3 C5 112.74(12)
C2 C3 C1 111.76(11)
C5 C3 C1 111.08(11)
C2 C3 C4 105.53(12)
C5 C3 C4 109.72(11)
C1 C3 C4 105.61(11)
C3 C4 H4A 109.5
C3 C4 H4B 109.5
H4A C4 H4B 109.5
C3 C4 H4C 109.5
H4A C4 H4C 109.5
H4B C4 H4C 109.5
C3 C5 H5A 109.5
C3 C5 H5B 109.5
H5A C5 H5B 109.5
C3 C5 H5C 109.5
H5A C5 H5C 109.5
H5B C5 H5C 109.5
N1 C6 C7 127.22(12)
N1 C6 H6 116.4
C7 C6 H6 116.4
C12 C7 C8 119.43(12)
C12 C7 C6 124.24(12)
C8 C7 C6 116.22(12)
C9 C8 C7 121.60(13)
C9 C8 H8 119.2
C7 C8 H8 119.2
C8 C9 C10 119.58(13)
C8 C9 H9 120.2
C10 C9 H9 120.2
C11 C10 C9 119.22(13)
C11 C10 H10 120.4
C9 C10 H10 120.4
C10 C11 O5 124.41(12)
C10 C11 C12 122.61(12)
O5 C11 C12 112.97(11)
O1 C12 C7 125.03(11)
O1 C12 C11 117.44(11)
C7 C12 C11 117.53(12)
O5 C13 H13A 109.5
O5 C13 H13B 109.5
H13A C13 H13B 109.5
O5 C13 H13C 109.5
H13A C13 H13C 109.5
H13B C13 H13C 109.5
N2 C14 C15 127.99(11)
N2 C14 H14 116
C15 C14 H14 116
C20 C15 C16 118.74(12)
C20 C15 C14 125.02(11)
C16 C15 C14 116.24(11)
C17 C16 C15 121.87(13)
C17 C16 H16 119.1
C15 C16 H16 119.1
C16 C17 C18 119.83(13)
C16 C17 H17 120.1
C18 C17 H17 120.1
C19 C18 C17 119.08(13)
C19 C18 H18 120.5
C17 C18 H18 120.5
C18 C19 O6 124.33(12)
C18 C19 C20 122.32(12)
O6 C19 C20 113.35(11)
O2 C20 C15 124.14(12)
O2 C20 C19 117.96(11)
C15 C20 C19 117.90(11)
O6 C21 H21A 109.5
O6 C21 H21B 109.5
H21A C21 H21B 109.5
O6 C21 H21C 109.5
H21A C21 H21C 109.5
H21B C21 H21C 109.5
C6 N1 C1 116.74(11)
C6 N1 Ni1 122.76(9)
C1 N1 Ni1 120.50(8)
C14 N2 C2 115.67(11)
C14 N2 Ni1 123.11(9)
C2 N2 Ni1 120.53(9)
O9 N3 O8 123.08(12)
O9 N3 O7 121.35(13)
O8 N3 O7 115.57(11)
O9 N3 Y1 174.12(9)
O8 N3 Y1 58.28(6)
O7 N3 Y1 57.59(6)
O12 N4 O11 122.35(12)
O12 N4 O10 121.61(11)
O11 N4 O10 116.02(10)
O12 N4 Y1 174.73(10)
O11 N4 Y1 58.64(6)
O10 N4 Y1 57.54(5)
O15 N5 O14 123.34(12)
O15 N5 O13 121.12(12)
O14 N5 O13 115.54(11)
O15 N5 Y1 173.70(9)
O14 N5 Y1 61.41(7)
O13 N5 Y1 54.36(6)
C12 O1 Ni1 121.91(8)
C12 O1 Y1 125.45(8)
Ni1 O1 Y1 106.61(4)
C20 O2 Ni1 124.43(8)
C20 O2 Y1 126.04(8)
Ni1 O2 Y1 108.07(4)
C11 O5 C13 116.01(11)
C11 O5 Y1 118.25(7)
C13 O5 Y1 125.73(9)
C19 O6 C21 115.76(10)
C19 O6 Y1 116.69(7)
C21 O6 Y1 126.45(8)
N3 O7 Y1 96.20(8)
N3 O8 Y1 95.97(7)
N4 O10 Y1 96.85(7)
N4 O11 Y1 96.02(8)
N5 O13 Y1 100.68(8)
N5 O14 Y1 93.60(7)
N1 Ni1 N2 96.87(5)
N1 Ni1 O2 170.03(4)
N2 Ni1 O2 92.95(4)
N1 Ni1 O1 92.37(4)
N2 Ni1 O1 170.75(4)
O2 Ni1 O1 77.81(3)
N1 Ni1 O3 91.77(4)
N2 Ni1 O3 87.41(4)
O2 Ni1 O3 90.38(4)
O1 Ni1 O3 92.40(4)
N1 Ni1 O4 89.67(4)
N2 Ni1 O4 91.28(4)
O2 Ni1 O4 88.39(4)
O1 Ni1 O4 88.69(4)
O3 Ni1 O4 178.16(4)
N1 Ni1 Y1 131.86(3)
N2 Ni1 Y1 131.27(3)
O2 Ni1 Y1 38.37(2)
O1 Ni1 Y1 39.48(3)
O3 Ni1 Y1 90.28(3)
O4 Ni1 Y1 89.61(3)
O2 Y1 O1 67.42(3)
O2 Y1 O13 75.69(3)
O1 Y1 O13 73.42(3)
O2 Y1 O7 77.14(3)
O1 Y1 O7 71.79(3)
O13 Y1 O7 141.95(3)
O2 Y1 O8 78.69(3)
O1 Y1 O8 119.23(3)
O13 Y1 O8 143.52(4)
O7 Y1 O8 51.86(3)
O2 Y1 O10 145.49(3)
O1 Y1 O10 109.35(3)
O13 Y1 O10 138.01(3)
O7 Y1 O10 69.70(3)
O8 Y1 O10 73.56(3)
O2 Y1 O5 128.73(3)
O1 Y1 O5 64.04(3)
O13 Y1 O5 75.73(3)
O7 Y1 O5 101.97(3)
O8 Y1 O5 140.64(3)
O10 Y1 O5 69.25(3)
O2 Y1 O6 65.21(3)
O1 Y1 O6 128.61(3)
O13 Y1 O6 76.72(3)
O7 Y1 O6 114.60(3)
O8 Y1 O6 69.10(3)
O10 Y1 O6 120.80(3)
O5 Y1 O6 143.37(3)
O2 Y1 O11 135.10(4)
O1 Y1 O11 157.09(3)
O13 Y1 O11 112.31(3)
O7 Y1 O11 105.74(3)
O8 Y1 O11 70.22(4)
O10 Y1 O11 50.90(3)
O5 Y1 O11 95.14(4)
O6 Y1 O11 73.70(3)
O2 Y1 O14 116.61(3)
O1 Y1 O14 114.47(3)
O13 Y1 O14 49.88(3)
O7 Y1 O14 166.05(3)
O8 Y1 O14 125.71(4)
O10 Y1 O14 96.36(3)
O5 Y1 O14 71.75(3)
O6 Y1 O14 72.10(3)
O11 Y1 O14 63.38(4)
O2 Y1 N3 74.94(3)
O1 Y1 N3 95.19(3)
O13 Y1 N3 150.63(3)
O7 Y1 N3 26.21(3)
O8 Y1 N3 25.74(3)
O10 Y1 N3 71.12(3)
O5 Y1 N3 124.24(3)
O6 Y1 N3 90.94(3)
O11 Y1 N3 88.85(4)
O14 Y1 N3 150.31(4)
O2 Y1 N4 149.10(3)
O1 Y1 N4 133.69(3)
O13 Y1 N4 127.43(3)
O7 Y1 N4 88.47(3)
O8 Y1 N4 70.98(3)
O10 Y1 N4 25.61(3)
O5 Y1 N4 80.69(3)
O6 Y1 N4 97.64(3)
O11 Y1 N4 25.34(3)
O14 Y1 N4 78.30(3)
N3 Y1 N4 80.13(3)
Ni1 O3 H3A 112.8(10)
Ni1 O3 H3B 134.0(11)
H3A O3 H3B 108.8(12)
Ni1 O4 H40A 110.1(11)
Ni1 O4 H40B 111.5(10)
H40A O4 H40B 100.2(10)

loop_
_geom_bond_atom_site_label_1
_geom_bond_atom_site_label_2
_geom_bond_distance
C1 N1 1.4749(15)
C1 C3 1.5328(18)
C1 H1A 0.99
C1 H1B 0.99
C2 N2 1.4757(16)
C2 C3 1.530(2)
C2 H2A 0.99
C2 H2B 0.99
C3 C5 1.532(2)
C3 C4 1.5406(18)
C4 H4A 0.98
C4 H4B 0.98
C4 H4C 0.98
C5 H5A 0.98
C5 H5B 0.98
C5 H5C 0.98
C6 N1 1.2802(17)
C6 C7 1.4588(18)
C6 H6 0.95
C7 C12 1.4040(18)
C7 C8 1.4081(19)
C8 C9 1.373(2)
C8 H8 0.95
C9 C10 1.400(2)
C9 H9 0.95
C10 C11 1.3735(19)
C10 H10 0.95
C11 O5 1.3915(16)
C11 C12 1.4114(17)
C12 O1 1.3284(15)
C13 O5 1.4421(15)
C13 H13A 0.98
C13 H13B 0.98
C13 H13C 0.98
C14 N2 1.2808(18)
C14 C15 1.4542(18)
C14 H14 0.95
C15 C20 1.4054(18)
C15 C16 1.4104(19)
C16 C17 1.367(2)
C16 H16 0.95
C17 C18 1.402(2)
C17 H17 0.95
C18 C19 1.3709(19)
C18 H18 0.95
C19 O6 1.3953(16)
C19 C20 1.4156(18)
C20 O2 1.3209(15)
C21 O6 1.4456(16)
C21 H21A 0.98
C21 H21B 0.98
C21 H21C 0.98
N1 Ni1 2.0060(11)
N2 Ni1 2.0196(10)
N3 O9 1.2175(15)
N3 O8 1.2611(15)
N3 O7 1.2829(15)
N3 Y1 2.8876(12)
N4 O12 1.2126(14)
N4 O11 1.2608(14)
N4 O10 1.2756(14)
N4 Y1 2.9300(11)
N5 O15 1.2239(15)
N5 O14 1.2525(15)
N5 O13 1.2707(14)
N5 Y1 2.9590(12)
O1 Ni1 2.0351(9)
O1 Y1 2.3197(9)
O2 Ni1 2.0327(9)
O2 Y1 2.2827(8)
O5 Y1 2.5146(10)
O6 Y1 2.5157(9)
O7 Y1 2.4522(9)
O8 Y1 2.4697(10)
O10 Y1 2.4899(8)
O11 Y1 2.5159(11)
O13 Y1 2.4471(10)
O14 Y1 2.6033(11)
Ni1 O3 2.1358(9)
Ni1 O4 2.1514(9)
Ni1 Y1 3.4959(3)
O3 H3A 0.804(8)
O3 H3B 0.813(8)
O4 H40A 0.827(8)
O4 H40B 0.847(8)
